data_7232205
loop_
_publ_author_name
'Castillo, Oscar'
'Delgado, Esther'
'Hern\'andez, Diego'
'Hern\'andez, Elisa'
'Mart\'in, Avelino'
'Zamora, F\'elix'

_publ_section_title
;
 Synthesis and structural characterization of transition metal dithiolene
 derivatives containing divalent metals as counter-cations
;
_journal_issue 9
_journal_name_full CrystEngComm
_journal_page_first 1423
_journal_paper_doi 10.1039/C8CE01916A
_journal_volume 21
_journal_year 2019
_chemical_compound_source 'synthesis as described'
_chemical_formula_moiety 'C45 H56 Ca Cl8 Fe2 O10 S8'
_chemical_formula_sum 'C45 H56 Ca Cl8 Fe2 O10 S8'
_chemical_formula_weight 1448.75
_space_group_IT_number 2
_space_group_name_Hall '-P 1'
_space_group_name_H-M_alt 'P -1'
_symmetry_cell_setting triclinic
_symmetry_Int_Tables_number 2
_symmetry_space_group_name_Hall '-P 1'
_symmetry_space_group_name_H-M 'P -1'
_atom_sites_solution_hydrogens mixed
_atom_sites_solution_primary direct
_atom_sites_solution_secondary difmap
_audit_conform_dict_location ftp://ftp.iucr.org/pub/cif_core.dic
_audit_conform_dict_name cif_core.dic
_audit_conform_dict_version 2.4.3
_audit_creation_date 2017-12-07T12:54:12-00:00
_audit_creation_method 'WinGX routine CIF_UPDATE'
_audit_update_record
;
2018-04-04 deposited with the CCDC.
2019-01-22 downloaded from the CCDC.
;
_cell_angle_alpha 86.715(12)
_cell_angle_beta 89.542(12)
_cell_angle_gamma 63.187(12)
_cell_formula_units_Z 2
_cell_length_a 12.7382(14)
_cell_length_b 13.0035(11)
_cell_length_c 21.730(4)
_cell_measurement_reflns_used 156
_cell_measurement_temperature 200(2)
_cell_measurement_theta_max 19
_cell_measurement_theta_min 3
_cell_measurement_wavelength 0.71073
_cell_volume 3206.5(8)
_computing_cell_refinement 'Dirax/lsq (Duisenberg & Schreurs, 1989-2000)'
_computing_data_collection 'Collect (Bruker AXS BV, 1997-2004)'
_computing_data_reduction 'EvalCCD (Duisenberg & Schreurs 1990-2000)'
_computing_molecular_graphics 'Mercury (CCDC, 2008)'
_computing_publication_material 'WinGX publication routines (Farrugia, 2012)'
_computing_structure_refinement 'SHELXL-2017/1 (Sheldrick, 2017)'
_computing_structure_solution 'SHELXS-97 (Sheldrick, 2008)'
_diffrn_ambient_temperature 200(2)
_diffrn_detector 'CCD plate'
_diffrn_detector_area_resol_mean 9
_diffrn_measured_fraction_theta_full 0.995
_diffrn_measured_fraction_theta_max 0.995
_diffrn_measurement_device '95mm CCD camera on \k-goniostat'
_diffrn_measurement_device_type KappaCCD
_diffrn_measurement_method 'CCD rotation images, thick slices'
_diffrn_orient_matrix_type X=UH
_diffrn_orient_matrix_UB_11 0.01
_diffrn_orient_matrix_UB_12 0
_diffrn_orient_matrix_UB_13 0
_diffrn_orient_matrix_UB_21 0
_diffrn_orient_matrix_UB_22 0.01
_diffrn_orient_matrix_UB_23 0
_diffrn_orient_matrix_UB_31 0
_diffrn_orient_matrix_UB_32 0
_diffrn_orient_matrix_UB_33 0.01
_diffrn_radiation_monochromator 'horizonally mounted graphite crystal'
_diffrn_radiation_probe x-ray
_diffrn_radiation_type MoK\a
_diffrn_radiation_wavelength 0.71073
_diffrn_reflns_av_R_equivalents 0.0953
_diffrn_reflns_av_unetI/netI 0.0693
_diffrn_reflns_Laue_measured_fraction_full 0.995
_diffrn_reflns_Laue_measured_fraction_max 0.995
_diffrn_reflns_limit_h_max 15
_diffrn_reflns_limit_h_min -15
_diffrn_reflns_limit_k_max 15
_diffrn_reflns_limit_k_min -15
_diffrn_reflns_limit_l_max 26
_diffrn_reflns_limit_l_min -26
_diffrn_reflns_number 46297
_diffrn_reflns_point_group_measured_fraction_full 0.995
_diffrn_reflns_point_group_measured_fraction_max 0.995
_diffrn_reflns_reduction_process
;
        Scaled and merged with Sortav
        R.H. Blessing, (1987) Cryst. Rev. 1, 3-58
        R.H. Blessing, (1989) J. Appl. Cryst. 22, 396-397
;
_diffrn_reflns_theta_full 25
_diffrn_reflns_theta_max 25.241
_diffrn_reflns_theta_min 3.025
_diffrn_source 'Enraf Nonius FR590'
_diffrn_standards_number 0
_exptl_absorpt_coefficient_mu 1.174
_exptl_absorpt_correction_T_max 0.72
_exptl_absorpt_correction_T_min 0.45
_exptl_absorpt_correction_type multi-scan
_exptl_absorpt_process_details
;
 R.H. Blessing, Acta Cryst. (1995), A51, 33-38
;
_exptl_crystal_colour 'dark blue'
_exptl_crystal_density_diffrn 1.501
_exptl_crystal_density_method 'not measured'
_exptl_crystal_description prism
_exptl_crystal_F_000 1484
_exptl_crystal_size_max 0.29
_exptl_crystal_size_mid 0.23
_exptl_crystal_size_min 0.21
_refine_diff_density_max 1.511
_refine_diff_density_min -0.744
_refine_diff_density_rms 0.107
_refine_ls_extinction_method none
_refine_ls_goodness_of_fit_ref 1.084
_refine_ls_hydrogen_treatment mixed
_refine_ls_matrix_type full
_refine_ls_number_constraints 0
_refine_ls_number_parameters 705
_refine_ls_number_reflns 11552
_refine_ls_number_restraints 14
_refine_ls_restrained_S_all 1.103
_refine_ls_R_factor_all 0.1119
_refine_ls_R_factor_gt 0.0656
_refine_ls_shift/su_max 0
_refine_ls_shift/su_mean 0
_refine_ls_structure_factor_coef Fsqd
_refine_ls_weighting_details 'w=1/[\s^2^(Fo^2^)+(0.0583P)^2^+12.6036P] where P=(Fo^2^+2Fc^2^)/3'
_refine_ls_weighting_scheme calc
_refine_ls_wR_factor_gt 0.1477
_refine_ls_wR_factor_ref 0.1779
_reflns_Friedel_coverage 0
_reflns_number_gt 7670
_reflns_number_total 11552
_reflns_threshold_expression 'I > 2\s(I)'
_cod_data_source_file c8ce01916a2.cif
_cod_data_source_block shelx
_cod_depositor_comments 'Adding full bibliography for 7232202--7232208.cif.'
_cod_database_code 7232205

loop_
_symmetry_equiv_pos_as_xyz
'x, y, z'
'-x, -y, -z'

loop_
_atom_site_label
_atom_site_type_symbol
_atom_site_fract_x
_atom_site_fract_y
_atom_site_fract_z
_atom_site_U_iso_or_equiv
_atom_site_adp_type
_atom_site_occupancy
_atom_site_site_symmetry_order
_atom_site_calc_flag
_atom_site_refinement_flags_posn
_atom_site_refinement_flags_adp
C1 C 0.6299(6) 0.1768(6) 0.1150(3) 0.0426(16) Uani 1 1 d . .
C2 C 0.6651(6) 0.0599(6) 0.1301(3) 0.0511(18) Uani 1 1 d . .
C3 C 0.7820(7) -0.0183(6) 0.1436(3) 0.057(2) Uani 1 1 d . .
H3 H 0.802882 -0.097217 0.153843 0.069 Uiso 1 1 calc R U
C4 C 0.8673(6) 0.0197(6) 0.1418(3) 0.0529(18) Uani 1 1 d . .
H4 H 0.947377 -0.032542 0.150888 0.063 Uiso 1 1 calc R U
C5 C 0.8340(5) 0.1354(6) 0.1266(3) 0.0447(16) Uani 1 1 d . .
C6 C 0.7173(5) 0.2169(6) 0.1136(3) 0.0408(16) Uani 1 1 d . .
C7 C 0.2498(5) 0.6761(6) 0.0544(3) 0.0387(15) Uani 1 1 d . .
C8 C 0.1316(5) 0.7604(6) 0.0510(3) 0.0404(15) Uani 1 1 d . .
C9 C 0.1001(6) 0.8763(6) 0.0448(3) 0.0463(17) Uani 1 1 d . .
H9 H 0.01918 0.930371 0.042124 0.056 Uiso 1 1 calc R U
C10 C 0.1851(6) 0.9151(6) 0.0424(3) 0.0443(16) Uani 1 1 d . .
H10 H 0.163707 0.995317 0.038514 0.053 Uiso 1 1 calc R U
C11 C 0.3029(5) 0.8333(6) 0.0457(3) 0.0380(14) Uani 1 1 d . .
C12 C 0.3366(5) 0.7147(5) 0.0503(3) 0.0344(14) Uani 1 1 d . .
C13 C 0.5262(5) 0.2885(5) 0.4493(3) 0.0334(13) Uani 1 1 d . .
C14 C 0.4915(5) 0.2010(5) 0.4565(3) 0.0374(14) Uani 1 1 d . .
C15 C 0.5711(6) 0.0844(5) 0.4545(3) 0.0412(15) Uani 1 1 d . .
H15 H 0.54447 0.026825 0.4579 0.049 Uiso 1 1 calc R U
C16 C 0.6890(6) 0.0540(6) 0.4474(3) 0.0448(16) Uani 1 1 d . .
H16 H 0.745013 -0.025039 0.447822 0.054 Uiso 1 1 calc R U
C17 C 0.7247(5) 0.1388(5) 0.4399(3) 0.0377(14) Uani 1 1 d . .
C18 C 0.6462(5) 0.2565(5) 0.4390(2) 0.0335(13) Uani 1 1 d . .
C19 C 0.3940(5) 0.7977(5) 0.3875(2) 0.0327(13) Uani 1 1 d . .
C20 C 0.3088(5) 0.9150(6) 0.3804(3) 0.0390(15) Uani 1 1 d . .
C21 C 0.3359(6) 1.0025(6) 0.3598(3) 0.0474(16) Uani 1 1 d . .
H21 H 0.276551 1.080281 0.356161 0.057 Uiso 1 1 calc R U
C22 C 0.4505(6) 0.9754(6) 0.3444(3) 0.0498(17) Uani 1 1 d . .
H22 H 0.471084 1.034044 0.329721 0.06 Uiso 1 1 calc R U
C23 C 0.5357(5) 0.8603(6) 0.3508(3) 0.0460(16) Uani 1 1 d . .
C24 C 0.5123(5) 0.7702(5) 0.3732(3) 0.0362(14) Uani 1 1 d . .
C25 C 0.7853(11) 0.6364(11) 0.1387(6) 0.142(6) Uani 1 1 d D .
C26 C 0.7445(12) 0.6794(16) 0.0795(5) 0.175(8) Uani 1 1 d D .
H26A H 0.747424 0.753008 0.071501 0.262 Uiso 1 1 calc R U
H26B H 0.663086 0.691666 0.075044 0.262 Uiso 1 1 calc R U
H26C H 0.793855 0.624282 0.05004 0.262 Uiso 1 1 calc R U
C27 C 0.6635(12) 0.6718(16) 0.1754(7) 0.178(7) Uani 1 1 d D .
H27A H 0.6792 0.666972 0.219835 0.266 Uiso 1 1 calc R U
H27B H 0.630897 0.618806 0.16641 0.266 Uiso 1 1 calc R U
H27C H 0.607025 0.750865 0.162197 0.266 Uiso 1 1 calc R U
C28 C 0.9860(6) 0.7787(6) 0.2977(3) 0.0467(17) Uani 1 1 d . .
C29 C 0.9203(7) 0.9078(7) 0.3012(4) 0.064(2) Uani 1 1 d . .
H29A H 0.84916 0.93808 0.275085 0.096 Uiso 1 1 calc R U
H29B H 0.970682 0.942839 0.286944 0.096 Uiso 1 1 calc R U
H29C H 0.898335 0.926408 0.343998 0.096 Uiso 1 1 calc R U
C30 C 1.0928(7) 0.7135(7) 0.3392(3) 0.064(2) Uani 1 1 d . .
H30A H 1.108911 0.632349 0.344328 0.095 Uiso 1 1 calc R U
H30B H 1.078152 0.747075 0.37948 0.095 Uiso 1 1 calc R U
H30C H 1.160731 0.71876 0.32062 0.095 Uiso 1 1 calc R U
C31 C 1.1693(11) 0.3061(12) 0.1436(5) 0.100(4) Uani 1 1 d . .
C32 C 1.1991(13) 0.2595(17) 0.0879(8) 0.210(10) Uani 1 1 d . .
H32A H 1.146719 0.314107 0.055741 0.315 Uiso 1 1 calc R U
H32B H 1.191543 0.187686 0.08851 0.315 Uiso 1 1 calc R U
H32C H 1.28065 0.242931 0.079137 0.315 Uiso 1 1 calc R U
C33 C 1.2504(14) 0.1911(13) 0.1889(10) 0.198(9) Uani 1 1 d . .
H33A H 1.333325 0.162371 0.178174 0.298 Uiso 1 1 calc R U
H33B H 1.225654 0.130855 0.183359 0.298 Uiso 1 1 calc R U
H33C H 1.240181 0.211763 0.231929 0.298 Uiso 1 1 calc R U
C34 C 0.9025(7) 0.3277(7) 0.2652(3) 0.057(2) Uani 1 1 d . .
C35 C 0.7782(11) 0.372(2) 0.2563(5) 0.240(12) Uani 1 1 d . .
H35A H 0.73792 0.446341 0.275501 0.36 Uiso 1 1 calc R U
H35B H 0.75233 0.317573 0.275276 0.36 Uiso 1 1 calc R U
H35C H 0.759046 0.383663 0.212078 0.36 Uiso 1 1 calc R U
C36 C 0.9635(17) 0.2088(11) 0.2901(6) 0.204(10) Uani 1 1 d . .
H36A H 1.048431 0.183908 0.290894 0.306 Uiso 1 1 calc R U
H36B H 0.945963 0.159069 0.264101 0.306 Uiso 1 1 calc R U
H36C H 0.93709 0.203167 0.332102 0.306 Uiso 1 1 calc R U
C37 C 0.9904(6) 0.3496(6) 0.4686(3) 0.0462(16) Uani 1 1 d . .
C38 C 1.0585(7) 0.2332(7) 0.5002(4) 0.070(2) Uani 1 1 d . .
H38A H 1.118244 0.182911 0.472368 0.105 Uiso 1 1 calc R U
H38B H 1.005079 0.199954 0.51142 0.105 Uiso 1 1 calc R U
H38C H 1.097028 0.240096 0.537479 0.105 Uiso 1 1 calc R U
C39 C 0.8935(6) 0.4391(6) 0.5035(3) 0.0548(19) Uani 1 1 d . .
H39A H 0.856164 0.511228 0.477807 0.082 Uiso 1 1 calc R U
H39B H 0.926086 0.452478 0.541223 0.082 Uiso 1 1 calc R U
H39C H 0.834915 0.412083 0.514384 0.082 Uiso 1 1 calc R U
C40 C 1.2551(8) 0.7993(7) 0.2103(3) 0.060(2) Uani 1 1 d . .
C41 C 1.3737(8) 0.6989(8) 0.2195(4) 0.087(3) Uani 1 1 d . .
H41A H 1.394915 0.685651 0.26347 0.13 Uiso 1 1 calc R U
H41B H 1.431801 0.715121 0.196693 0.13 Uiso 1 1 calc R U
H41C H 1.37227 0.630019 0.204291 0.13 Uiso 1 1 calc R U
C42 C 1.2533(9) 0.9158(8) 0.2087(4) 0.081(3) Uani 1 1 d . .
H42A H 1.172346 0.976145 0.201675 0.122 Uiso 1 1 calc R U
H42B H 1.30275 0.921613 0.175233 0.122 Uiso 1 1 calc R U
H42C H 1.28349 0.92567 0.248089 0.122 Uiso 1 1 calc R U
C43 C 0.4765(7) 0.2763(6) 0.2876(3) 0.0556(19) Uani 1 1 d . .
C44 C 0.4582(8) 0.3986(7) 0.2771(4) 0.074(2) Uani 1 1 d . .
H44A H 0.375324 0.451864 0.283366 0.111 Uiso 1 1 calc R U
H44B H 0.479552 0.410826 0.234868 0.111 Uiso 1 1 calc R U
H44C H 0.507659 0.412955 0.306299 0.111 Uiso 1 1 calc R U
C45 C 0.5994(7) 0.1804(7) 0.2814(4) 0.066(2) Uani 1 1 d . .
H45A H 0.595594 0.108043 0.275266 0.1 Uiso 1 1 calc R U
H45B H 0.64539 0.171573 0.319017 0.1 Uiso 1 1 calc R U
H45C H 0.63696 0.19926 0.246 0.1 Uiso 1 1 calc R U
Ca1 Ca 1.01998(11) 0.52494(12) 0.24383(6) 0.0423(3) Uani 1 1 d . .
Cl1 Cl 0.55935(19) 0.00914(18) 0.13291(12) 0.0769(6) Uani 1 1 d . .
Cl2 Cl 0.94417(14) 0.18171(18) 0.12299(8) 0.0580(5) Uani 1 1 d . .
Cl3 Cl 0.02068(14) 0.71644(18) 0.05549(9) 0.0620(5) Uani 1 1 d . .
Cl4 Cl 0.40838(15) 0.88432(16) 0.04409(9) 0.0543(4) Uani 1 1 d . .
Cl5 Cl 0.34236(14) 0.23739(15) 0.46719(8) 0.0512(4) Uani 1 1 d . .
Cl6 Cl 0.87589(14) 0.09545(15) 0.43289(9) 0.0542(5) Uani 1 1 d . .
Cl7 Cl 0.16274(14) 0.95185(15) 0.39786(8) 0.0528(4) Uani 1 1 d . .
Cl8 Cl 0.68014(16) 0.82930(17) 0.33041(11) 0.0711(6) Uani 1 1 d . .
Fe1 Fe 0.48767(7) 0.43700(8) 0.06094(4) 0.0348(2) Uani 1 1 d . .
Fe2 Fe 0.53171(7) 0.53352(7) 0.43561(4) 0.0322(2) Uani 1 1 d . .
O1 O 1.1630(4) 0.4075(4) 0.3210(2) 0.0524(12) Uani 1 1 d D .
O2 O 1.1663(5) 0.5713(5) 0.2012(2) 0.0562(13) Uani 1 1 d D .
O3 O 0.9092(4) 0.5663(5) 0.3387(2) 0.0598(14) Uani 1 1 d D .
O4 O 0.8675(4) 0.6137(5) 0.1691(3) 0.0673(15) Uani 1 1 d . .
O5 O 0.9537(4) 0.7296(4) 0.2609(2) 0.0486(11) Uani 1 1 d . .
O6 O 1.1258(5) 0.3846(5) 0.1699(3) 0.0812(18) Uani 1 1 d . .
O7 O 0.9481(8) 0.3847(7) 0.2521(3) 0.126(3) Uani 1 1 d . .
O8 O 1.0147(4) 0.3703(5) 0.4170(2) 0.0648(14) Uani 1 1 d . .
O9 O 1.1665(6) 0.7892(5) 0.2040(3) 0.0744(16) Uani 1 1 d . .
O10 O 0.3955(5) 0.2555(5) 0.3018(3) 0.0716(16) Uani 1 1 d . .
S1 S 0.48208(14) 0.27837(15) 0.10100(8) 0.0450(4) Uani 1 1 d . .
S2 S 0.67361(13) 0.36471(14) 0.09518(7) 0.0393(4) Uani 1 1 d . .
S3 S 0.29138(13) 0.52605(14) 0.06288(7) 0.0391(4) Uani 1 1 d . .
S4 S 0.48684(13) 0.61065(14) 0.04984(7) 0.0360(4) Uani 1 1 d . .
S5 S 0.42728(12) 0.43582(13) 0.45597(7) 0.0328(3) Uani 1 1 d . .
S6 S 0.69156(13) 0.36547(13) 0.42457(7) 0.0366(4) Uani 1 1 d . .
S7 S 0.35932(12) 0.68695(13) 0.41287(7) 0.0360(4) Uani 1 1 d . .
S8 S 0.61950(13) 0.62489(14) 0.38285(7) 0.0402(4) Uani 1 1 d . .
H1A H 1.155(6) 0.359(6) 0.356(3) 0.09(3) Uiso 1 1 d D .
H1B H 1.241(2) 0.364(6) 0.316(4) 0.10(3) Uiso 1 1 d D .
H2A H 1.201(9) 0.553(8) 0.159(2) 0.15(4) Uiso 1 1 d D .
H2B H 1.167(8) 0.641(4) 0.201(4) 0.11(4) Uiso 1 1 d D .
H3A H 0.929(6) 0.501(5) 0.371(3) 0.11(3) Uiso 1 1 d D .
H3B H 0.8312(19) 0.591(6) 0.339(3) 0.08(3) Uiso 1 1 d D .

loop_
_atom_site_aniso_label
_atom_site_aniso_U_11
_atom_site_aniso_U_22
_atom_site_aniso_U_33
_atom_site_aniso_U_23
_atom_site_aniso_U_13
_atom_site_aniso_U_12
C1 0.043(4) 0.040(4) 0.035(3) -0.004(3) 0.005(3) -0.011(3)
C2 0.044(4) 0.052(5) 0.053(4) -0.003(3) 0.006(3) -0.017(4)
C3 0.058(5) 0.038(4) 0.058(5) 0.006(3) 0.002(4) -0.008(4)
C4 0.046(4) 0.053(5) 0.043(4) -0.002(3) 0.007(3) -0.008(4)
C5 0.033(3) 0.059(5) 0.036(3) -0.003(3) 0.006(3) -0.016(3)
C6 0.033(3) 0.057(4) 0.023(3) -0.007(3) 0.008(2) -0.012(3)
C7 0.037(3) 0.044(4) 0.031(3) -0.002(3) 0.006(3) -0.015(3)
C8 0.029(3) 0.057(5) 0.037(3) -0.002(3) 0.004(3) -0.021(3)
C9 0.037(4) 0.045(4) 0.046(4) 0.001(3) 0.008(3) -0.010(3)
C10 0.046(4) 0.035(4) 0.041(4) -0.006(3) 0.009(3) -0.009(3)
C11 0.038(3) 0.045(4) 0.034(3) -0.008(3) 0.006(3) -0.020(3)
C12 0.030(3) 0.041(4) 0.029(3) -0.009(3) 0.006(2) -0.013(3)
C13 0.031(3) 0.043(4) 0.030(3) -0.004(3) 0.007(2) -0.020(3)
C14 0.038(3) 0.042(4) 0.040(3) -0.007(3) 0.006(3) -0.024(3)
C15 0.059(4) 0.035(4) 0.038(3) -0.003(3) 0.003(3) -0.028(3)
C16 0.048(4) 0.032(4) 0.047(4) -0.006(3) 0.008(3) -0.011(3)
C17 0.032(3) 0.037(4) 0.038(3) -0.007(3) 0.008(3) -0.010(3)
C18 0.035(3) 0.038(4) 0.027(3) -0.008(2) 0.009(2) -0.016(3)
C19 0.031(3) 0.037(4) 0.029(3) -0.004(2) 0.002(2) -0.015(3)
C20 0.031(3) 0.042(4) 0.041(3) -0.004(3) 0.002(3) -0.014(3)
C21 0.046(4) 0.038(4) 0.057(4) 0.000(3) -0.005(3) -0.019(3)
C22 0.051(4) 0.037(4) 0.063(4) 0.009(3) -0.006(3) -0.022(3)
C23 0.034(3) 0.047(4) 0.058(4) -0.001(3) 0.006(3) -0.019(3)
C24 0.039(3) 0.037(4) 0.033(3) -0.003(3) 0.002(3) -0.018(3)
C25 0.173(12) 0.141(11) 0.175(12) 0.097(10) -0.123(11) -0.137(11)
C26 0.180(14) 0.36(2) 0.087(8) 0.040(11) -0.032(9) -0.215(17)
C27 0.109(11) 0.24(2) 0.206(17) -0.032(14) 0.005(11) -0.098(13)
C28 0.045(4) 0.060(5) 0.037(4) 0.001(3) 0.009(3) -0.026(4)
C29 0.068(5) 0.055(5) 0.064(5) -0.009(4) 0.012(4) -0.022(4)
C30 0.068(5) 0.079(6) 0.048(4) -0.006(4) -0.002(4) -0.037(5)
C31 0.145(10) 0.137(10) 0.090(7) -0.063(7) 0.080(7) -0.121(9)
C32 0.164(14) 0.33(2) 0.25(2) -0.21(2) 0.115(14) -0.189(17)
C33 0.140(14) 0.102(12) 0.35(3) -0.034(15) 0.045(16) -0.053(11)
C34 0.071(5) 0.076(6) 0.038(4) -0.014(4) 0.015(3) -0.044(5)
C35 0.102(10) 0.59(4) 0.065(7) -0.102(14) 0.040(7) -0.178(17)
C36 0.35(3) 0.092(10) 0.077(8) 0.021(7) 0.026(11) -0.020(13)
C37 0.037(4) 0.056(5) 0.047(4) 0.001(3) 0.001(3) -0.023(3)
C38 0.067(5) 0.056(5) 0.068(5) 0.000(4) 0.011(4) -0.012(4)
C39 0.045(4) 0.060(5) 0.051(4) -0.006(4) 0.004(3) -0.016(4)
C40 0.077(6) 0.070(6) 0.037(4) -0.010(4) 0.013(4) -0.037(5)
C41 0.087(7) 0.087(7) 0.079(6) 0.001(5) -0.006(5) -0.034(6)
C42 0.118(8) 0.076(6) 0.072(6) -0.010(5) 0.001(5) -0.062(6)
C43 0.058(5) 0.049(5) 0.042(4) 0.004(3) 0.007(3) -0.009(4)
C44 0.070(6) 0.063(6) 0.079(6) -0.001(4) -0.001(4) -0.022(5)
C45 0.059(5) 0.056(5) 0.065(5) -0.001(4) 0.020(4) -0.011(4)
Ca1 0.0411(7) 0.0440(8) 0.0439(7) 0.0013(6) -0.0004(6) -0.0215(6)
Cl1 0.0672(13) 0.0489(12) 0.1181(18) 0.0076(11) 0.0015(12) -0.0306(11)
Cl2 0.0332(9) 0.0723(13) 0.0617(11) -0.0020(9) 0.0025(8) -0.0179(9)
Cl3 0.0287(8) 0.0701(13) 0.0825(13) 0.0042(10) 0.0075(8) -0.0191(9)
Cl4 0.0490(10) 0.0465(10) 0.0723(12) -0.0097(9) 0.0033(8) -0.0251(9)
Cl5 0.0414(9) 0.0508(11) 0.0692(11) -0.0072(8) 0.0128(8) -0.0274(8)
Cl6 0.0337(9) 0.0455(10) 0.0709(12) -0.0143(8) 0.0156(8) -0.0060(8)
Cl7 0.0321(8) 0.0431(10) 0.0705(11) -0.0018(8) 0.0060(8) -0.0061(7)
Cl8 0.0462(10) 0.0514(12) 0.1180(17) 0.0075(11) 0.0203(11) -0.0259(9)
Fe1 0.0279(4) 0.0406(5) 0.0348(5) -0.0032(4) 0.0059(3) -0.0146(4)
Fe2 0.0270(4) 0.0334(5) 0.0354(5) -0.0037(4) 0.0082(3) -0.0129(4)
O1 0.040(3) 0.059(3) 0.048(3) 0.009(2) 0.004(2) -0.015(3)
O2 0.061(3) 0.065(4) 0.052(3) -0.006(2) 0.017(2) -0.037(3)
O3 0.039(3) 0.059(3) 0.068(3) 0.005(3) 0.016(2) -0.011(3)
O4 0.051(3) 0.075(4) 0.078(4) -0.001(3) -0.021(3) -0.030(3)
O5 0.049(3) 0.047(3) 0.053(3) -0.005(2) 0.003(2) -0.025(2)
O6 0.074(4) 0.068(4) 0.102(5) -0.039(4) 0.017(3) -0.028(3)
O7 0.226(9) 0.178(8) 0.077(4) -0.017(4) 0.028(5) -0.182(8)
O8 0.059(3) 0.064(4) 0.060(3) 0.001(3) 0.021(3) -0.018(3)
O9 0.086(4) 0.077(4) 0.075(4) -0.016(3) 0.024(3) -0.049(4)
O10 0.052(3) 0.062(4) 0.086(4) 0.013(3) 0.017(3) -0.015(3)
S1 0.0344(8) 0.0459(10) 0.0538(10) 0.0036(8) 0.0063(7) -0.0182(8)
S2 0.0311(8) 0.0473(10) 0.0381(8) -0.0018(7) 0.0013(6) -0.0165(7)
S3 0.0287(8) 0.0429(9) 0.0454(9) -0.0046(7) 0.0102(6) -0.0156(7)
S4 0.0279(8) 0.0412(9) 0.0389(8) -0.0060(7) 0.0045(6) -0.0152(7)
S5 0.0262(7) 0.0339(8) 0.0374(8) -0.0050(6) 0.0063(6) -0.0126(6)
S6 0.0284(8) 0.0354(9) 0.0444(9) -0.0072(7) 0.0131(6) -0.0127(7)
S7 0.0266(7) 0.0359(9) 0.0424(9) 0.0000(7) 0.0043(6) -0.0117(7)
S8 0.0296(8) 0.0365(9) 0.0512(9) -0.0004(7) 0.0142(7) -0.0125(7)

loop_
_atom_type_symbol
_atom_type_description
_atom_type_scat_dispersion_real
_atom_type_scat_dispersion_imag
_atom_type_scat_source
C C 0.0033 0.0016 'International Tables Vol C Tables 4.2.6.8 and 6.1.1.4'
H H 0 0 'International Tables Vol C Tables 4.2.6.8 and 6.1.1.4'
Ca Ca 0.2262 0.3064 'International Tables Vol C Tables 4.2.6.8 and 6.1.1.4'
Cl Cl 0.1484 0.1585 'International Tables Vol C Tables 4.2.6.8 and 6.1.1.4'
Fe Fe 0.3463 0.8444 'International Tables Vol C Tables 4.2.6.8 and 6.1.1.4'
O O 0.0106 0.006 'International Tables Vol C Tables 4.2.6.8 and 6.1.1.4'
S S 0.1246 0.1234 'International Tables Vol C Tables 4.2.6.8 and 6.1.1.4'

loop_
_exptl_crystal_face_index_h
_exptl_crystal_face_index_k
_exptl_crystal_face_index_l
_exptl_crystal_face_perp_dist
-11 9 1 0.28
2 8 -1 0.192
5 6 -1 0.205
-2 -10 1 0.205
-12 -11 -7 0.404
-8 -7 3 0.394
-5 -4 9 0.461
-1 0 20 0.544
13 12 1 0.263
6 5 -8 0.214
2 1 -19 0.324

loop_
_geom_angle_atom_site_label_1
_geom_angle_atom_site_label_2
_geom_angle_atom_site_label_3
_geom_angle
_geom_angle_site_symmetry_3
C2 C1 C6 118.4(6) .
C2 C1 S1 123.2(5) .
C6 C1 S1 118.3(5) .
C3 C2 C1 122.4(7) .
C3 C2 Cl1 118.4(6) .
C1 C2 Cl1 119.1(5) .
C4 C3 C2 119.6(7) .
C4 C3 H3 120.2 .
C2 C3 H3 120.2 .
C3 C4 C5 118.8(6) .
C3 C4 H4 120.6 .
C5 C4 H4 120.6 .
C4 C5 C6 123.3(7) .
C4 C5 Cl2 118.2(5) .
C6 C5 Cl2 118.5(6) .
C5 C6 C1 117.5(6) .
C5 C6 S2 123.7(5) .
C1 C6 S2 118.8(5) .
C12 C7 C8 117.4(6) .
C12 C7 S3 120.0(5) .
C8 C7 S3 122.6(5) .
C9 C8 C7 122.4(6) .
C9 C8 Cl3 118.6(5) .
C7 C8 Cl3 119.0(5) .
C8 C9 C10 120.6(6) .
C8 C9 H9 119.7 .
C10 C9 H9 119.7 .
C9 C10 C11 118.1(6) .
C9 C10 H10 120.9 .
C11 C10 H10 120.9 .
C10 C11 C12 122.0(6) .
C10 C11 Cl4 117.3(5) .
C12 C11 Cl4 120.7(5) .
C11 C12 C7 119.5(5) .
C11 C12 S4 121.8(5) .
C7 C12 S4 118.8(5) .
C14 C13 C18 118.0(6) .
C14 C13 S5 122.6(4) .
C18 C13 S5 119.3(4) .
C13 C14 C15 122.4(6) .
C13 C14 Cl5 119.5(5) .
C15 C14 Cl5 118.1(5) .
C16 C15 C14 118.9(6) .
C16 C15 H15 120.5 .
C14 C15 H15 120.5 .
C17 C16 C15 119.5(6) .
C17 C16 H16 120.3 .
C15 C16 H16 120.3 .
C16 C17 C18 122.8(6) .
C16 C17 Cl6 117.6(5) .
C18 C17 Cl6 119.6(5) .
C17 C18 C13 118.2(5) .
C17 C18 S6 122.5(4) .
C13 C18 S6 119.2(5) .
C20 C19 C24 117.9(5) .
C20 C19 S7 122.9(4) .
C24 C19 S7 119.1(4) .
C21 C20 C19 123.0(6) .
C21 C20 Cl7 117.9(5) .
C19 C20 Cl7 119.1(5) .
C22 C21 C20 119.1(6) .
C22 C21 H21 120.5 .
C20 C21 H21 120.5 .
C21 C22 C23 118.9(6) .
C21 C22 H22 120.6 .
C23 C22 H22 120.6 .
C24 C23 C22 123.6(6) .
C24 C23 Cl8 118.9(5) .
C22 C23 Cl8 117.4(5) .
C23 C24 C19 117.4(6) .
C23 C24 S8 124.1(5) .
C19 C24 S8 118.4(4) .
O4 C25 C26 138.8(12) .
O4 C25 C27 115.5(12) .
C26 C25 C27 101.8(11) .
C25 C26 H26A 109.5 .
C25 C26 H26B 109.5 .
H26A C26 H26B 109.5 .
C25 C26 H26C 109.5 .
H26A C26 H26C 109.5 .
H26B C26 H26C 109.5 .
C25 C27 H27A 109.5 .
C25 C27 H27B 109.5 .
H27A C27 H27B 109.5 .
C25 C27 H27C 109.5 .
H27A C27 H27C 109.5 .
H27B C27 H27C 109.5 .
O5 C28 C29 120.2(6) .
O5 C28 C30 121.8(7) .
C29 C28 C30 118.0(7) .
C28 C29 H29A 109.5 .
C28 C29 H29B 109.5 .
H29A C29 H29B 109.5 .
C28 C29 H29C 109.5 .
H29A C29 H29C 109.5 .
H29B C29 H29C 109.5 .
C28 C30 H30A 109.5 .
C28 C30 H30B 109.5 .
H30A C30 H30B 109.5 .
C28 C30 H30C 109.5 .
H30A C30 H30C 109.5 .
H30B C30 H30C 109.5 .
O6 C31 C32 148.1(17) .
O6 C31 C33 111.8(11) .
C32 C31 C33 99.4(14) .
C31 C32 H32A 109.5 .
C31 C32 H32B 109.5 .
H32A C32 H32B 109.5 .
C31 C32 H32C 109.5 .
H32A C32 H32C 109.5 .
H32B C32 H32C 109.5 .
C31 C33 H33A 109.5 .
C31 C33 H33B 109.5 .
H33A C33 H33B 109.5 .
C31 C33 H33C 109.5 .
H33A C33 H33C 109.5 .
H33B C33 H33C 109.5 .
O7 C34 C35 120.1(13) .
O7 C34 C36 124.3(12) .
C35 C34 C36 115.6(14) .
C34 C35 H35A 109.5 .
C34 C35 H35B 109.5 .
H35A C35 H35B 109.5 .
C34 C35 H35C 109.5 .
H35A C35 H35C 109.5 .
H35B C35 H35C 109.5 .
C34 C36 H36A 109.5 .
C34 C36 H36B 109.5 .
H36A C36 H36B 109.5 .
C34 C36 H36C 109.5 .
H36A C36 H36C 109.5 .
H36B C36 H36C 109.5 .
O8 C37 C38 120.4(7) .
O8 C37 C39 121.9(6) .
C38 C37 C39 117.7(6) .
C37 C38 H38A 109.5 .
C37 C38 H38B 109.5 .
H38A C38 H38B 109.5 .
C37 C38 H38C 109.5 .
H38A C38 H38C 109.5 .
H38B C38 H38C 109.5 .
C37 C39 H39A 109.5 .
C37 C39 H39B 109.5 .
H39A C39 H39B 109.5 .
C37 C39 H39C 109.5 .
H39A C39 H39C 109.5 .
H39B C39 H39C 109.5 .
O9 C40 C41 123.1(8) .
O9 C40 C42 121.6(8) .
C41 C40 C42 115.2(8) .
C40 C41 H41A 109.5 .
C40 C41 H41B 109.5 .
H41A C41 H41B 109.5 .
C40 C41 H41C 109.5 .
H41A C41 H41C 109.5 .
H41B C41 H41C 109.5 .
C40 C42 H42A 109.5 .
C40 C42 H42B 109.5 .
H42A C42 H42B 109.5 .
C40 C42 H42C 109.5 .
H42A C42 H42C 109.5 .
H42B C42 H42C 109.5 .
O10 C43 C44 121.0(7) .
O10 C43 C45 121.1(7) .
C44 C43 C45 117.9(7) .
C43 C44 H44A 109.5 .
C43 C44 H44B 109.5 .
H44A C44 H44B 109.5 .
C43 C44 H44C 109.5 .
H44A C44 H44C 109.5 .
H44B C44 H44C 109.5 .
C43 C45 H45A 109.5 .
C43 C45 H45B 109.5 .
H45A C45 H45B 109.5 .
C43 C45 H45C 109.5 .
H45A C45 H45C 109.5 .
H45B C45 H45C 109.5 .
O4 Ca1 O2 101.41(19) .
O4 Ca1 O7 82.9(3) .
O2 Ca1 O7 145.4(3) .
O4 Ca1 O1 169.36(19) .
O2 Ca1 O1 87.13(18) .
O7 Ca1 O1 86.5(2) .
O4 Ca1 O6 87.4(2) .
O2 Ca1 O6 72.3(2) .
O7 Ca1 O6 73.7(2) .
O1 Ca1 O6 89.2(2) .
O4 Ca1 O3 101.23(19) .
O2 Ca1 O3 134.8(2) .
O7 Ca1 O3 76.1(2) .
O1 Ca1 O3 76.49(17) .
O6 Ca1 O3 147.2(2) .
O4 Ca1 O5 78.81(18) .
O2 Ca1 O5 74.22(18) .
O7 Ca1 O5 139.4(3) .
O1 Ca1 O5 109.92(18) .
O6 Ca1 O5 140.2(2) .
O3 Ca1 O5 72.51(17) .
S1 Fe1 S3 88.26(7) .
S1 Fe1 S2 88.55(7) .
S3 Fe1 S2 158.81(7) .
S1 Fe1 S4 162.98(7) .
S3 Fe1 S4 89.17(7) .
S2 Fe1 S4 87.79(7) .
S1 Fe1 S4 98.94(7) 2_665
S3 Fe1 S4 99.01(6) 2_665
S2 Fe1 S4 102.19(6) 2_665
S4 Fe1 S4 98.07(6) 2_665
S7 Fe2 S8 88.15(6) .
S7 Fe2 S6 159.32(7) .
S8 Fe2 S6 89.41(6) .
S7 Fe2 S5 86.42(6) .
S8 Fe2 S5 160.55(7) .
S6 Fe2 S5 89.11(6) .
S7 Fe2 S5 102.62(6) 2_666
S8 Fe2 S5 100.39(6) 2_666
S6 Fe2 S5 98.02(6) 2_666
S5 Fe2 S5 99.02(6) 2_666
Ca1 O1 H1A 129(4) .
Ca1 O1 H1B 128(5) .
H1A O1 H1B 96(4) .
Ca1 O2 H2A 126(6) .
Ca1 O2 H2B 126(6) .
H2A O2 H2B 95(4) .
Ca1 O3 H3A 118(5) .
Ca1 O3 H3B 122(5) .
H3A O3 H3B 96(4) .
C25 O4 Ca1 162.8(6) .
C28 O5 Ca1 132.2(4) .
C31 O6 Ca1 166.1(7) .
C34 O7 Ca1 167.5(7) .
C1 S1 Fe1 105.6(2) .
C6 S2 Fe1 105.3(2) .
C7 S3 Fe1 106.0(2) .
C12 S4 Fe1 106.0(2) .
C12 S4 Fe1 101.72(19) 2_665
Fe1 S4 Fe1 81.93(6) 2_665
C13 S5 Fe2 105.93(19) .
C13 S5 Fe2 101.82(19) 2_666
Fe2 S5 Fe2 80.98(6) 2_666
C18 S6 Fe2 106.1(2) .
C19 S7 Fe2 105.6(2) .
C24 S8 Fe2 105.5(2) .

loop_
_geom_bond_atom_site_label_1
_geom_bond_atom_site_label_2
_geom_bond_distance
_geom_bond_site_symmetry_2
C1 C2 1.396(9) .
C1 C6 1.426(9) .
C1 S1 1.761(6) .
C2 C3 1.394(9) .
C2 Cl1 1.747(7) .
C3 C4 1.381(10) .
C3 H3 0.95 .
C4 C5 1.387(10) .
C4 H4 0.95 .
C5 C6 1.402(8) .
C5 Cl2 1.759(7) .
C6 S2 1.765(7) .
C7 C12 1.406(8) .
C7 C8 1.406(8) .
C7 S3 1.775(7) .
C8 C9 1.371(9) .
C8 Cl3 1.748(6) .
C9 C10 1.387(9) .
C9 H9 0.95 .
C10 C11 1.393(9) .
C10 H10 0.95 .
C11 C12 1.400(9) .
C11 Cl4 1.746(6) .
C12 S4 1.777(6) .
C13 C14 1.394(8) .
C13 C18 1.412(8) .
C13 S5 1.769(6) .
C14 C15 1.397(9) .
C14 Cl5 1.756(6) .
C15 C16 1.380(9) .
C15 H15 0.95 .
C16 C17 1.371(9) .
C16 H16 0.95 .
C17 C18 1.400(8) .
C17 Cl6 1.753(6) .
C18 S6 1.767(6) .
C19 C20 1.418(8) .
C19 C24 1.420(8) .
C19 S7 1.747(6) .
C20 C21 1.382(9) .
C20 Cl7 1.744(6) .
C21 C22 1.382(9) .
C21 H21 0.95 .
C22 C23 1.397(9) .
C22 H22 0.95 .
C23 C24 1.394(9) .
C23 Cl8 1.756(6) .
C24 S8 1.763(6) .
C25 O4 1.155(10) .
C25 C26 1.378(12) .
C25 C27 1.622(14) .
C26 H26A 0.98 .
C26 H26B 0.98 .
C26 H26C 0.98 .
C27 H27A 0.98 .
C27 H27B 0.98 .
C27 H27C 0.98 .
C28 O5 1.233(8) .
C28 C29 1.506(10) .
C28 C30 1.507(10) .
C29 H29A 0.98 .
C29 H29B 0.98 .
C29 H29C 0.98 .
C30 H30A 0.98 .
C30 H30B 0.98 .
C30 H30C 0.98 .
C31 O6 1.108(11) .
C31 C32 1.359(15) .
C31 C33 1.65(2) .
C32 H32A 0.98 .
C32 H32B 0.98 .
C32 H32C 0.98 .
C33 H33A 0.98 .
C33 H33B 0.98 .
C33 H33C 0.98 .
C34 O7 1.154(9) .
C34 C35 1.430(13) .
C34 C36 1.454(14) .
C35 H35A 0.98 .
C35 H35B 0.98 .
C35 H35C 0.98 .
C36 H36A 0.98 .
C36 H36B 0.98 .
C36 H36C 0.98 .
C37 O8 1.209(7) .
C37 C38 1.490(10) .
C37 C39 1.498(9) .
C38 H38A 0.98 .
C38 H38B 0.98 .
C38 H38C 0.98 .
C39 H39A 0.98 .
C39 H39B 0.98 .
C39 H39C 0.98 .
C40 O9 1.204(9) .
C40 C41 1.490(12) .
C40 C42 1.504(11) .
C41 H41A 0.98 .
C41 H41B 0.98 .
C41 H41C 0.98 .
C42 H42A 0.98 .
C42 H42B 0.98 .
C42 H42C 0.98 .
C43 O10 1.212(9) .
C43 C44 1.504(11) .
C43 C45 1.510(10) .
C44 H44A 0.98 .
C44 H44B 0.98 .
C44 H44C 0.98 .
C45 H45A 0.98 .
C45 H45B 0.98 .
C45 H45C 0.98 .
Ca1 O4 2.356(5) .
Ca1 O2 2.369(5) .
Ca1 O7 2.380(6) .
Ca1 O1 2.389(5) .
Ca1 O6 2.411(6) .
Ca1 O3 2.434(5) .
Ca1 O5 2.452(5) .
Fe1 S1 2.2233(19) .
Fe1 S3 2.2330(17) .
Fe1 S2 2.2330(17) .
Fe1 S4 2.2524(18) .
Fe1 S4 2.5022(18) 2_665
Fe2 S7 2.2357(17) .
Fe2 S8 2.2357(17) .
Fe2 S6 2.2399(17) .
Fe2 S5 2.2428(16) .
Fe2 S5 2.5096(17) 2_666
O1 H1A 0.995(18) .
O1 H1B 0.90(2) .
O2 H2A 1.003(18) .
O2 H2B 0.90(2) .
O3 H3A 1.005(18) .
O3 H3B 0.90(2) .

loop_
_geom_torsion_atom_site_label_1
_geom_torsion_atom_site_label_2
_geom_torsion_atom_site_label_3
_geom_torsion_atom_site_label_4
_geom_torsion
_geom_torsion_site_symmetry_4
C6 C1 C2 C3 -0.3(10) .
S1 C1 C2 C3 -177.3(5) .
C6 C1 C2 Cl1 179.3(5) .
S1 C1 C2 Cl1 2.4(8) .
C1 C2 C3 C4 -0.2(11) .
Cl1 C2 C3 C4 -179.9(5) .
C2 C3 C4 C5 -0.1(10) .
C3 C4 C5 C6 0.9(10) .
C3 C4 C5 Cl2 -178.7(5) .
C4 C5 C6 C1 -1.5(9) .
Cl2 C5 C6 C1 178.1(4) .
C4 C5 C6 S2 179.2(5) .
Cl2 C5 C6 S2 -1.2(7) .
C2 C1 C6 C5 1.1(9) .
S1 C1 C6 C5 178.2(4) .
C2 C1 C6 S2 -179.5(5) .
S1 C1 C6 S2 -2.4(7) .
C12 C7 C8 C9 -1.0(9) .
S3 C7 C8 C9 179.6(5) .
C12 C7 C8 Cl3 179.7(4) .
S3 C7 C8 Cl3 0.3(7) .
C7 C8 C9 C10 -0.7(10) .
Cl3 C8 C9 C10 178.6(5) .
C8 C9 C10 C11 0.7(9) .
C9 C10 C11 C12 1.1(9) .
C9 C10 C11 Cl4 -178.8(5) .
C10 C11 C12 C7 -2.8(9) .
Cl4 C11 C12 C7 177.1(4) .
C10 C11 C12 S4 176.1(5) .
Cl4 C11 C12 S4 -4.1(7) .
C8 C7 C12 C11 2.6(8) .
S3 C7 C12 C11 -177.9(4) .
C8 C7 C12 S4 -176.2(4) .
S3 C7 C12 S4 3.2(7) .
C18 C13 C14 C15 0.8(9) .
S5 C13 C14 C15 -176.5(5) .
C18 C13 C14 Cl5 -178.2(4) .
S5 C13 C14 Cl5 4.6(7) .
C13 C14 C15 C16 2.4(9) .
Cl5 C14 C15 C16 -178.6(5) .
C14 C15 C16 C17 -2.8(9) .
C15 C16 C17 C18 0.0(10) .
C15 C16 C17 Cl6 178.6(5) .
C16 C17 C18 C13 3.2(9) .
Cl6 C17 C18 C13 -175.3(4) .
C16 C17 C18 S6 -176.1(5) .
Cl6 C17 C18 S6 5.4(7) .
C14 C13 C18 C17 -3.5(8) .
S5 C13 C18 C17 173.8(4) .
C14 C13 C18 S6 175.8(4) .
S5 C13 C18 S6 -6.8(6) .
C24 C19 C20 C21 0.7(9) .
S7 C19 C20 C21 -179.3(5) .
C24 C19 C20 Cl7 -179.8(4) .
S7 C19 C20 Cl7 0.2(7) .
C19 C20 C21 C22 0.9(10) .
Cl7 C20 C21 C22 -178.6(5) .
C20 C21 C22 C23 -0.6(10) .
C21 C22 C23 C24 -1.3(11) .
C21 C22 C23 Cl8 179.7(5) .
C22 C23 C24 C19 2.8(10) .
Cl8 C23 C24 C19 -178.2(5) .
C22 C23 C24 S8 -178.8(5) .
Cl8 C23 C24 S8 0.3(8) .
C20 C19 C24 C23 -2.4(8) .
S7 C19 C24 C23 177.6(5) .
C20 C19 C24 S8 179.1(4) .
S7 C19 C24 S8 -0.9(7) .
C26 C25 O4 Ca1 -148(2) .
C27 C25 O4 Ca1 60(4) .
C29 C28 O5 Ca1 -174.4(4) .
C30 C28 O5 Ca1 7.2(9) .
C32 C31 O6 Ca1 146(2) .
C33 C31 O6 Ca1 -46(4) .
C35 C34 O7 Ca1 70(4) .
C36 C34 O7 Ca1 -111(4) .
C2 C1 S1 Fe1 -168.6(5) .
C6 C1 S1 Fe1 14.5(5) .
C5 C6 S2 Fe1 168.4(5) .
C1 C6 S2 Fe1 -10.9(5) .
C12 C7 S3 Fe1 -2.1(5) .
C8 C7 S3 Fe1 177.3(5) .
C11 C12 S4 Fe1 178.6(4) .
C7 C12 S4 Fe1 -2.6(5) .
C11 C12 S4 Fe1 -96.6(5) 2_665
C7 C12 S4 Fe1 82.3(5) 2_665
C14 C13 S5 Fe2 -177.4(4) .
C18 C13 S5 Fe2 5.3(5) .
C14 C13 S5 Fe2 98.7(5) 2_666
C18 C13 S5 Fe2 -78.5(4) 2_666
C17 C18 S6 Fe2 -176.1(4) .
C13 C18 S6 Fe2 4.6(5) .
C20 C19 S7 Fe2 -166.9(4) .
C24 C19 S7 Fe2 13.1(5) .
C23 C24 S8 Fe2 169.9(5) .
C19 C24 S8 Fe2 -11.7(5) .
